data_2211462
loop_
_publ_author_name
'Liu, Ji-Wei'
'Wang, Wu-Yi'
'Gu, Chang-Sheng'

_publ_section_title
;
 A two-dimensional grid-like cobalt^II^ coordination polymer:
 poly[[diaquacobalt(II)]-di-\m~2~-naphthalene-1-acetato]
;
_journal_coeditor_code HK2162
_journal_issue 12
_journal_name_full 'Acta Crystallographica Section E'
_journal_page_first m3445
_journal_page_last m3447
_journal_paper_doi 10.1107/S1600536806048744
_journal_volume 62
_journal_year 2006
_chemical_formula_iupac '[Co (C12 H9 O2)2 (H2 O)2]'
_chemical_formula_moiety 'C24 H22 Co O6'
_chemical_formula_sum 'C24 H22 Co O6'
_chemical_formula_weight 465.35
_chemical_name_systematic
;
poly[[diaquacobalt(II)]-di-\m~2~-naphthalene-1-acetato]
;
_space_group_IT_number 15
_symmetry_cell_setting monoclinic
_symmetry_space_group_name_Hall '-C 2yc'
_symmetry_space_group_name_H-M 'C 1 2/c 1'
_atom_sites_solution_hydrogens geom
_atom_sites_solution_primary direct
_atom_sites_solution_secondary difmap
_cell_angle_alpha 90.00
_cell_angle_beta 99.524(9)
_cell_angle_gamma 90.00
_cell_formula_units_Z 4
_cell_length_a 36.954(5)
_cell_length_b 6.1913(10)
_cell_length_c 8.7464(13)
_cell_measurement_reflns_used 6115
_cell_measurement_temperature 273(2)
_cell_measurement_theta_max 27.48
_cell_measurement_theta_min 1.12
_cell_volume 1973.5(5)
_computing_cell_refinement 'SAINT (Bruker, 2004)'
_computing_data_collection 'SMART (Bruker, 2004)'
_computing_data_reduction SAINT
_computing_molecular_graphics 'SHELXTL (Bruker, 2002)'
_computing_publication_material SHELXL97
_computing_structure_refinement 'SHELXL97 (Sheldrick, 1997)'
_computing_structure_solution 'SHELXS97 (Sheldrick, 1997)'
_diffrn_ambient_temperature 273(2)
_diffrn_detector_area_resol_mean 10
_diffrn_measured_fraction_theta_full 0.989
_diffrn_measured_fraction_theta_max 0.989
_diffrn_measurement_device_type 'Bruker P4'
_diffrn_measurement_method \w
_diffrn_radiation_monochromator graphite
_diffrn_radiation_source 'fine-focus sealed tube'
_diffrn_radiation_type MoK\a
_diffrn_radiation_wavelength 0.71073
_diffrn_reflns_av_R_equivalents 0.0433
_diffrn_reflns_av_sigmaI/netI 0.0552
_diffrn_reflns_limit_h_max 47
_diffrn_reflns_limit_h_min -37
_diffrn_reflns_limit_k_max 7
_diffrn_reflns_limit_k_min -8
_diffrn_reflns_limit_l_max 11
_diffrn_reflns_limit_l_min -11
_diffrn_reflns_number 6297
_diffrn_reflns_theta_full 27.50
_diffrn_reflns_theta_max 27.50
_diffrn_reflns_theta_min 1.12
_exptl_absorpt_coefficient_mu 0.911
_exptl_absorpt_correction_T_max 0.8532
_exptl_absorpt_correction_T_min 0.7654
_exptl_absorpt_correction_type empirical
_exptl_absorpt_process_details '(SADABS; Sheldrick, 1996)'
_exptl_crystal_colour pink
_exptl_crystal_density_diffrn 1.566
_exptl_crystal_density_method 'not measured'
_exptl_crystal_description block
_exptl_crystal_F_000 964
_exptl_crystal_size_max 0.31
_exptl_crystal_size_mid 0.26
_exptl_crystal_size_min 0.18
_refine_diff_density_max 0.608
_refine_diff_density_min -0.826
_refine_ls_extinction_method none
_refine_ls_goodness_of_fit_ref 1.057
_refine_ls_hydrogen_treatment constr
_refine_ls_matrix_type full
_refine_ls_number_parameters 142
_refine_ls_number_reflns 2238
_refine_ls_number_restraints 0
_refine_ls_restrained_S_all 1.057
_refine_ls_R_factor_all 0.0803
_refine_ls_R_factor_gt 0.0518
_refine_ls_shift/su_max 0.000
_refine_ls_shift/su_mean 0.000
_refine_ls_structure_factor_coef Fsqd
_refine_ls_weighting_details 'calc w = 1/[\s^2^(Fo^2^)+(0.0977P)^2^] where P=(Fo^2^+2Fc^2^)/3'
_refine_ls_weighting_scheme calc
_refine_ls_wR_factor_gt 0.1371
_refine_ls_wR_factor_ref 0.1590
_reflns_number_gt 1628
_reflns_number_total 2238
_reflns_threshold_expression I>2\s(I)
_cod_data_source_file hk2162.cif
_cod_data_source_block I
_cod_original_sg_symbol_H-M 'C 2/c'
_cod_database_code 2211462
_cod_database_fobs_code 2211462

loop_
_symmetry_equiv_pos_as_xyz
'x, y, z'
'-x, y, -z+1/2'
'x+1/2, y+1/2, z'
'-x+1/2, y+1/2, -z+1/2'
'-x, -y, -z'
'x, -y, z-1/2'
'-x+1/2, -y+1/2, -z'
'x+1/2, -y+1/2, z-1/2'

loop_
_atom_site_type_symbol
_atom_site_label
_atom_site_fract_x
_atom_site_fract_y
_atom_site_fract_z
_atom_site_U_iso_or_equiv
_atom_site_adp_type
_atom_site_calc_flag
_atom_site_refinement_flags
_atom_site_occupancy
Co Co1 0.2500 0.7500 0.0000 0.0271(2) Uani d S 1
O O1W 0.28065(7) 1.0200(4) -0.0574(3) 0.0440(7) Uani d . 1
O O1 0.29298(6) 0.6564(4) 0.1682(3) 0.0322(5) Uani d . 1
O O2 0.26818(6) 0.4347(4) 0.3216(3) 0.0364(6) Uani d . 1
C C1 0.29509(9) 0.5387(5) 0.2864(4) 0.0297(7) Uani d . 1
C C2 0.33229(9) 0.5243(5) 0.3898(4) 0.0297(7) Uani d . 1
C C3 0.35604(9) 0.3439(6) 0.3470(4) 0.0296(7) Uani d . 1
C C4 0.34241(10) 0.1835(6) 0.2449(4) 0.0354(8) Uani d . 1
C C5 0.36452(11) 0.0126(6) 0.2089(4) 0.0411(9) Uani d . 1
C C6 0.40021(11) 0.0011(6) 0.2735(5) 0.0434(9) Uani d . 1
C C7 0.41627(10) 0.1616(7) 0.3796(4) 0.0386(8) Uani d . 1
C C8 0.45350(11) 0.1542(8) 0.4486(5) 0.0489(10) Uani d . 1
C C9 0.46841(11) 0.3101(8) 0.5499(5) 0.0539(11) Uani d . 1
C C10 0.44648(10) 0.4789(7) 0.5884(5) 0.0501(10) Uani d . 1
C C11 0.41056(10) 0.4914(6) 0.5245(4) 0.0410(9) Uani d . 1
C C12 0.39376(10) 0.3354(6) 0.4176(4) 0.0326(7) Uani d . 1
H H2A 0.3286 0.5041 0.4961 0.036 Uiso calc R 1
H H2B 0.3451 0.6602 0.3846 0.036 Uiso calc R 1
H H1W1 0.2663 1.0357 -0.1432 0.066 Uiso d R 1
H H1W2 0.2678 0.9955 0.0127 0.066 Uiso d R 1
H H4 0.3179 0.1883 0.1985 0.043 Uiso calc R 1
H H5 0.3544 -0.0938 0.1396 0.049 Uiso calc R 1
H H6 0.4145 -0.1132 0.2485 0.052 Uiso calc R 1
H H8 0.4682 0.0411 0.4247 0.059 Uiso calc R 1
H H9 0.4931 0.3041 0.5934 0.065 Uiso calc R 1
H H10 0.4567 0.5839 0.6587 0.060 Uiso calc R 1
H H11 0.3966 0.6056 0.5516 0.049 Uiso calc R 1

loop_
_atom_site_aniso_label
_atom_site_aniso_U_11
_atom_site_aniso_U_22
_atom_site_aniso_U_33
_atom_site_aniso_U_12
_atom_site_aniso_U_13
_atom_site_aniso_U_23
Co1 0.0295(4) 0.0185(3) 0.0330(3) -0.0007(3) 0.0041(2) 0.0006(2)
O1W 0.0489(17) 0.0369(16) 0.0434(13) -0.0150(13) -0.0003(12) 0.0082(11)
O1 0.0307(13) 0.0284(13) 0.0376(11) 0.0014(11) 0.0057(9) 0.0048(10)
O2 0.0298(13) 0.0359(15) 0.0434(13) -0.0056(11) 0.0052(10) 0.0085(11)
C1 0.0355(19) 0.0198(16) 0.0344(15) 0.0042(14) 0.0073(14) -0.0030(12)
C2 0.0305(18) 0.0210(17) 0.0374(16) -0.0011(14) 0.0051(14) -0.0017(13)
C3 0.0304(18) 0.0221(17) 0.0372(16) -0.0011(15) 0.0083(13) 0.0036(14)
C4 0.0306(19) 0.0320(19) 0.0434(18) -0.0010(16) 0.0053(15) -0.0007(15)
C5 0.044(2) 0.026(2) 0.053(2) -0.0019(17) 0.0084(17) -0.0093(15)
C6 0.042(2) 0.030(2) 0.059(2) 0.0073(18) 0.0120(18) -0.0027(16)
C7 0.033(2) 0.032(2) 0.053(2) 0.0037(17) 0.0115(16) 0.0028(17)
C8 0.035(2) 0.044(3) 0.067(2) 0.013(2) 0.0076(18) 0.001(2)
C9 0.029(2) 0.061(3) 0.069(3) 0.005(2) -0.0012(19) 0.001(2)
C10 0.037(2) 0.045(3) 0.066(3) -0.004(2) -0.0022(19) -0.009(2)
C11 0.035(2) 0.034(2) 0.053(2) 0.0005(17) 0.0039(16) -0.0059(16)
C12 0.0326(19) 0.0256(18) 0.0401(17) -0.0011(16) 0.0070(14) 0.0053(14)

loop_
_atom_type_symbol
_atom_type_description
_atom_type_scat_dispersion_real
_atom_type_scat_dispersion_imag
_atom_type_scat_source
C C 0.0033 0.0016 'International Tables Vol C Tables 4.2.6.8 and 6.1.1.4'
H H 0.0000 0.0000 'International Tables Vol C Tables 4.2.6.8 and 6.1.1.4'
O O 0.0106 0.0060 'International Tables Vol C Tables 4.2.6.8 and 6.1.1.4'
Co Co 0.3494 0.9721 'International Tables Vol C Tables 4.2.6.8 and 6.1.1.4'

loop_
_geom_angle_atom_site_label_1
_geom_angle_atom_site_label_2
_geom_angle_atom_site_label_3
_geom_angle_site_symmetry_1
_geom_angle_site_symmetry_3
_geom_angle
_geom_angle_publ_flag
O1 Co1 O1 7_565 . 180.00(17) yes
O1 Co1 O2 7_565 4 94.17(9) yes
O1 Co1 O2 . 4 85.83(9) yes
O1 Co1 O1W 7_565 . 89.31(10) yes
O1 Co1 O1W . . 90.69(10) yes
O2 Co1 O2 6_565 4 180.00(16) yes
O1W Co1 O2 7_565 4 90.23(10) yes
O1W Co1 O2 . 4 89.77(10) yes
O1W Co1 O1W 7_565 . 180.00(11) yes
Co1 O1W H1W1 . . 91.0 no
Co1 O1W H1W2 . . 46.0 no
O1 Co1 O2 7_565 6_565 85.83(9) no
O1 Co1 O2 . 6_565 94.17(9) no
O1 Co1 O1W 7_565 7_565 90.69(10) no
O1 Co1 O1W . 7_565 89.31(10) no
O1 Co1 H1W2 7_565 . 92.3 no
O1 Co1 H1W2 . . 87.7 no
O1 C1 O2 . . 123.5(3) no
O1 C1 C2 . . 116.8(3) no
O2 Co1 H1W2 6_565 . 111.9 no
O2 Co1 H1W2 4 . 68.1 no
O2 C1 C2 . . 119.7(3) no
O1W Co1 O2 7_565 6_565 89.77(10) no
O1W Co1 O2 . 6_565 90.23(10) no
O1W Co1 H1W2 7_565 . 158.3 no
O1W Co1 H1W2 . . 21.7 no
C1 O1 Co1 . . 133.3(2) no
C1 O2 Co1 . 4_545 143.8(2) no
C1 C2 C3 . . 113.8(3) no
C1 C2 H2A . . 108.8 no
C1 C2 H2B . . 108.8 no
C3 C2 H2A . . 108.8 no
C3 C2 H2B . . 108.8 no
C3 C4 C5 . . 121.7(4) no
C3 C4 H4 . . 119.1 no
C3 C12 C7 . . 119.3(3) no
C4 C3 C2 . . 122.1(3) no
C4 C3 C12 . . 118.7(3) no
C4 C5 H5 . . 119.6 no
C5 C4 H4 . . 119.1 no
C5 C6 C7 . . 120.7(3) no
C5 C6 H6 . . 119.6 no
C6 C5 C4 . . 120.7(4) no
C6 C5 H5 . . 119.6 no
C6 C7 C12 . . 118.8(3) no
C7 C6 H6 . . 119.6 no
C7 C8 H8 . . 119.5 no
C8 C7 C6 . . 122.0(4) no
C8 C7 C12 . . 119.2(4) no
C8 C9 C10 . . 119.9(4) no
C8 C9 H9 . . 120.1 no
C9 C8 C7 . . 121.1(4) no
C9 C8 H8 . . 119.5 no
C9 C10 H10 . . 119.6 no
C10 C9 H9 . . 120.1 no
C10 C11 C12 . . 121.8(4) no
C10 C11 H11 . . 119.1 no
C11 C10 C9 . . 120.7(4) no
C11 C10 H10 . . 119.6 no
C11 C12 C3 . . 123.4(3) no
C11 C12 C7 . . 117.3(3) no
C12 C3 C2 . . 119.1(3) no
C12 C11 H11 . . 119.1 no
H2A C2 H2B . . 107.7 no
H1W1 O1W H1W2 . . 108.3 no

loop_
_geom_bond_atom_site_label_1
_geom_bond_atom_site_label_2
_geom_bond_site_symmetry_2
_geom_bond_distance
_geom_bond_publ_flag
Co1 O1 . 2.062(2) yes
Co1 O2 4 2.130(2) yes
Co1 O1W . 2.126(2) yes
O1 C1 . 1.256(4) yes
O2 C1 . 1.265(4) yes
Co1 O1 7_565 2.062(2) no
Co1 O2 6_565 2.130(2) no
Co1 O1W 7_565 2.126(2) no
Co1 H1W2 . 1.6524 no
O1W H1W1 . 0.8500 no
O1W H1W2 . 0.8499 no
O2 Co1 4_545 2.130(2) no
C1 C2 . 1.518(4) no
C2 C3 . 1.505(5) no
C2 H2A . 0.9700 no
C2 H2B . 0.9700 no
C3 C4 . 1.374(5) no
C3 C12 . 1.429(5) no
C4 C5 . 1.405(5) no
C4 H4 . 0.9300 no
C5 C6 . 1.348(5) no
C5 H5 . 0.9300 no
C6 C7 . 1.420(6) no
C6 H6 . 0.9300 no
C7 C8 . 1.409(5) no
C7 C12 . 1.432(5) no
C8 C9 . 1.364(7) no
C8 H8 . 0.9300 no
C9 C10 . 1.397(6) no
C9 H9 . 0.9300 no
C10 C11 . 1.355(5) no
C10 H10 . 0.9300 no
C11 C12 . 1.414(5) no
C11 H11 . 0.9300 no

loop_
_geom_hbond_atom_site_label_D
_geom_hbond_atom_site_label_H
_geom_hbond_atom_site_label_A
_geom_hbond_site_symmetry_A
_geom_hbond_distance_DH
_geom_hbond_distance_HA
_geom_hbond_distance_DA
_geom_hbond_angle_DHA
_geom_hbond_publ_flag
O1W H1W1 O2 7_565 0.85 1.85 2.701(3) 175.5 yes
O1W H1W2 O2 4 0.85 2.16 3.004(3) 176.0 yes

loop_
_geom_torsion_atom_site_label_1
_geom_torsion_atom_site_label_2
_geom_torsion_atom_site_label_3
_geom_torsion_atom_site_label_4
_geom_torsion_site_symmetry_1
_geom_torsion
_geom_torsion_publ_flag
Co1 O1 C1 O2 . 4.9(5) no
Co1 O1 C1 C2 . -175.2(2) no
Co1 O2 C1 O1 4_545 -169.7(3) no
Co1 O2 C1 C2 4_545 10.3(5) no
O1 C1 C2 C3 . -90.2(4) no
O2 Co1 O1 C1 6_565 -110.8(3) no
O2 Co1 O1 C1 4 69.2(3) no
O2 C1 C2 C3 . 89.8(3) no
O1W Co1 O1 C1 7_565 -21.0(3) no
O1W Co1 O1 C1 . 159.0(3) no
C1 C2 C3 C4 . -12.3(4) no
C1 C2 C3 C12 . 169.4(3) no
C2 C3 C4 C5 . -178.2(3) no
C2 C3 C12 C7 . 178.7(3) no
C2 C3 C12 C11 . -1.4(5) no
C3 C4 C5 C6 . -0.3(6) no
C4 C3 C12 C11 . -179.8(3) no
C4 C3 C12 C7 . 0.4(5) no
C4 C5 C6 C7 . 0.0(6) no
C5 C6 C7 C8 . -179.8(4) no
C5 C6 C7 C12 . 0.5(6) no
C6 C7 C8 C9 . 179.9(4) no
C6 C7 C12 C3 . -0.7(5) no
C6 C7 C12 C11 . 179.5(3) no
C7 C8 C9 C10 . 1.0(7) no
C8 C7 C12 C3 . 179.6(3) no
C8 C7 C12 C11 . -0.2(5) no
C8 C9 C10 C11 . -0.9(7) no
C9 C10 C11 C12 . 0.3(6) no
C10 C11 C12 C3 . -179.6(3) no
C10 C11 C12 C7 . 0.3(6) no
C12 C3 C4 C5 . 0.1(5) no
C12 C7 C8 C9 . -0.4(6) no
